data_7119667
loop_
_publ_author_name
'Tao, W.'
'Akita, S.'
'Nakano, R.'
'Ito, S.'
'Hoshimoto, Y.'
'Ogoshi, S.'
'Nozaki, K.'

_publ_section_title
;
 Copolymerisation of ethylene with polar monomers by using palladium
 catalysts bearing an N-heterocyclic carbene-phosphine oxide bidentate
 ligand.
;
_journal_issue 17
_journal_name_full 'Chemical communications (Cambridge, England)'
_journal_page_first 2630
_journal_page_last 2633
_journal_paper_doi 10.1039/c7cc00002b
_journal_volume 53
_journal_year 2017
_chemical_formula_moiety 'C31 H49 N3 O P Pd, C F3 O3 S'
_chemical_formula_sum 'C32 H49 F3 N3 O4 P Pd S'
_chemical_formula_weight 766.17
_space_group_crystal_system monoclinic
_space_group_IT_number 14
_space_group_name_Hall '-P 2yn'
_space_group_name_H-M_alt 'P 1 21/n 1'
_symmetry_space_group_name_Hall '-P 2yn'
_symmetry_space_group_name_H-M 'P 1 21/n 1'
_atom_sites_solution_hydrogens geom
_audit_creation_method SHELXL-2016/6
_audit_update_record
;
2016-12-31 deposited with the CCDC.
2017-02-06 downloaded from the CCDC.
;
_cell_angle_alpha 90
_cell_angle_beta 94.838(5)
_cell_angle_gamma 90
_cell_formula_units_Z 4
_cell_length_a 10.844(3)
_cell_length_b 20.403(6)
_cell_length_c 17.005(5)
_cell_measurement_reflns_used 11825
_cell_measurement_temperature 93
_cell_measurement_theta_max 31.1
_cell_measurement_theta_min 2.1
_cell_volume 3749.0(19)
_computing_cell_refinement 'RIGAKU CrystalClear'
_computing_data_collection 'RIGAKU CrystalClear'
_computing_data_reduction 'RIGAKU CrystalClear'
_computing_molecular_graphics Mercury
_computing_publication_material 'Yadokari-XG (Wakita, Nemoto, et al.)'
_computing_structure_refinement 'SHELXL-2016/6 (Sheldrick, 2016)'
_computing_structure_solution 'SHELXT-2014/4 (Sheldrick, 2014)'
_diffrn_ambient_temperature 93
_diffrn_detector_area_resol_mean 28.5714
_diffrn_measured_fraction_theta_full 0.998
_diffrn_measured_fraction_theta_max 0.998
_diffrn_measurement_device_type 'Rigaku Saturn724 CCD'
_diffrn_measurement_method 'omega scans'
_diffrn_radiation_type MoK\a
_diffrn_radiation_wavelength 0.71075
_diffrn_reflns_av_R_equivalents 0.0801
_diffrn_reflns_av_unetI/netI 0.0729
_diffrn_reflns_Laue_measured_fraction_full 0.998
_diffrn_reflns_Laue_measured_fraction_max 0.998
_diffrn_reflns_limit_h_max 13
_diffrn_reflns_limit_h_min -12
_diffrn_reflns_limit_k_max 24
_diffrn_reflns_limit_k_min -25
_diffrn_reflns_limit_l_max 19
_diffrn_reflns_limit_l_min -20
_diffrn_reflns_number 26195
_diffrn_reflns_point_group_measured_fraction_full 0.998
_diffrn_reflns_point_group_measured_fraction_max 0.998
_diffrn_reflns_theta_full 25.242
_diffrn_reflns_theta_max 25.999
_diffrn_reflns_theta_min 2.746
_exptl_absorpt_coefficient_mu 0.645
_exptl_absorpt_correction_T_max 1.000
_exptl_absorpt_correction_T_min 0.617
_exptl_absorpt_correction_type multi-scan
_exptl_absorpt_process_details 'Jacobson, R. (1998) Private communication'
_exptl_crystal_colour Colorless
_exptl_crystal_density_diffrn 1.357
_exptl_crystal_description Block
_exptl_crystal_F_000 1592
_exptl_crystal_recrystallization_method 'Re-crystallisation from solvent: dichloromethane and hexane'
_exptl_crystal_size_max 0.200
_exptl_crystal_size_mid 0.100
_exptl_crystal_size_min 0.030
_refine_diff_density_max 1.823
_refine_diff_density_min -1.428
_refine_diff_density_rms 0.124
_refine_ls_extinction_method none
_refine_ls_goodness_of_fit_ref 1.124
_refine_ls_hydrogen_treatment mixed
_refine_ls_matrix_type full
_refine_ls_number_parameters 442
_refine_ls_number_reflns 7350
_refine_ls_number_restraints 36
_refine_ls_restrained_S_all 1.122
_refine_ls_R_factor_all 0.0743
_refine_ls_R_factor_gt 0.0651
_refine_ls_shift/su_max 0.023
_refine_ls_shift/su_mean 0.001
_refine_ls_structure_factor_coef Fsqd
_refine_ls_weighting_details 'w=1/[\s^2^(Fo^2^)+(0.0520P)^2^+10.7713P] where P=(Fo^2^+2Fc^2^)/3'
_refine_ls_weighting_scheme calc
_refine_ls_wR_factor_gt 0.1425
_refine_ls_wR_factor_ref 0.1478
_reflns_Friedel_coverage 0.000
_reflns_number_gt 6526
_reflns_number_total 7350
_reflns_threshold_expression 'I > 2\s(I)'
_cod_data_source_file c7cc00002b2.cif
_cod_data_source_block ICPOPdMeL
_cod_depositor_comments
;
The following automatic conversions were performed:

'_exptl_absorpt_correction_type' value 'Multi-scan' changed to
'multi-scan' according to
/usr/data/users/saulius/crontab/automatic-downloads/rss-feeds/RSC/lib/dictionaries/cif_core.dic
dictionary named 'cif_core.dic' version 2.4.2 from 2011-04-26.

Automatic conversion script
Id: cif_fix_values 4268 2015-11-12 08:31:59Z antanas 

 Adding full bibliography for 7119667--7119668.cif.
;
_cod_database_code 7119667
_shelx_shelxl_version_number 2016/6
_shelx_space_group_comment
;
The symmetry employed for this shelxl refinement is uniquely defined
by the following loop, which should always be used as a source of
symmetry information in preference to the above space-group names.
They are only intended as comments.
;
_shelx_estimated_absorpt_t_min 0.882
_shelx_estimated_absorpt_t_max 0.981

loop_
_space_group_symop_operation_xyz
'x, y, z'
'-x+1/2, y+1/2, -z+1/2'
'-x, -y, -z'
'x-1/2, -y-1/2, z-1/2'

loop_
_atom_site_label
_atom_site_type_symbol
_atom_site_fract_x
_atom_site_fract_y
_atom_site_fract_z
_atom_site_U_iso_or_equiv
_atom_site_adp_type
_atom_site_occupancy
_atom_site_site_symmetry_order
_atom_site_calc_flag
_atom_site_refinement_flags_posn
_atom_site_refinement_flags_adp
_atom_site_refinement_flags_occupancy
_atom_site_disorder_assembly
_atom_site_disorder_group
Pd1 Pd 0.29772(3) 0.29791(2) 0.31213(2) 0.01303(12) Uani 1 1 d . . . . .
S1 S 0.23987(11) 0.52937(6) 0.85404(7) 0.0178(3) Uani 1 1 d . . . . .
P1 P 0.23794(11) 0.15020(6) 0.34176(7) 0.0147(3) Uani 1 1 d . . . . .
F2 F 0.2213(3) 0.62732(16) 0.75290(19) 0.0333(7) Uani 1 1 d . . . . .
O1 O 0.2378(3) 0.19908(15) 0.27590(18) 0.0168(7) Uani 1 1 d . . . . .
O3 O 0.3464(3) 0.56165(17) 0.8925(2) 0.0225(8) Uani 1 1 d . . . . .
F1 F 0.3401(3) 0.54828(17) 0.72058(18) 0.0352(8) Uani 1 1 d . . . . .
O2 O 0.1222(3) 0.55067(18) 0.8798(2) 0.0260(8) Uani 1 1 d . . . . .
O4 O 0.2524(3) 0.45999(17) 0.8440(2) 0.0305(9) Uani 1 1 d . . . . .
F3 F 0.1407(3) 0.53673(19) 0.70735(19) 0.0436(9) Uani 1 1 d . . . . .
N1 N 0.3327(4) 0.27913(19) 0.4967(2) 0.0157(8) Uani 1 1 d . . . . .
N2 N 0.2731(3) 0.19508(18) 0.4271(2) 0.0136(8) Uani 1 1 d . . . . .
N3 N 0.2819(3) 0.3306(2) 0.1942(2) 0.0165(8) Uani 1 1 d . . . . .
C2 C 0.3059(4) 0.2602(2) 0.4211(3) 0.0174(10) Uani 1 1 d . . . . .
C4 C 0.2767(4) 0.1756(2) 0.5058(3) 0.0191(10) Uani 1 1 d . . . . .
H5 H 0.256360 0.133640 0.525044 0.023 Uiso 1 1 calc R U . . .
C3 C 0.3145(5) 0.2280(2) 0.5488(3) 0.0196(10) Uani 1 1 d . . . . .
H4 H 0.326740 0.229965 0.604765 0.023 Uiso 1 1 calc R U . . .
C10 C 0.2778(5) 0.3870(3) 0.5431(3) 0.0237(11) Uani 1 1 d . . . . .
C6 C 0.4972(5) 0.3581(2) 0.5340(3) 0.0183(10) Uani 1 1 d . . . . .
C5 C 0.3707(5) 0.3439(2) 0.5249(3) 0.0185(10) Uani 1 1 d . . . . .
C23 C 0.0021(5) 0.1732(3) 0.3761(3) 0.0315(13) Uani 1 1 d . . . . .
H36 H -0.085179 0.160089 0.371610 0.047 Uiso 1 1 calc R U . . .
H37 H 0.012644 0.211721 0.342884 0.047 Uiso 1 1 calc R U . . .
H38 H 0.028038 0.183961 0.431185 0.047 Uiso 1 1 calc R U . . .
C29 C 0.1681(4) 0.3479(2) 0.1605(3) 0.0196(10) Uani 1 1 d . . . . .
C8 C 0.4382(5) 0.4653(2) 0.5792(3) 0.0241(11) Uani 1 1 d . . . . .
H7 H 0.461728 0.507708 0.597986 0.029 Uiso 1 1 calc R U . . .
C9 C 0.3155(5) 0.4486(2) 0.5703(3) 0.0254(11) Uani 1 1 d . . . . .
H8 H 0.255125 0.479773 0.582911 0.030 Uiso 1 1 calc R U . . .
C25 C 0.3825(4) 0.3368(2) 0.1529(3) 0.0184(10) Uani 1 1 d . . . . .
C21 C 0.0815(4) 0.1166(3) 0.3489(3) 0.0214(11) Uani 1 1 d . . . . .
C11 C 0.5955(5) 0.3088(2) 0.5137(3) 0.0218(11) Uani 1 1 d . . . . .
H9 H 0.558941 0.263977 0.516972 0.026 Uiso 1 1 calc R U . . .
C1 C 0.3417(5) 0.3919(2) 0.3411(3) 0.0232(11) Uani 1 1 d . . . . .
H1 H 0.265762 0.417947 0.341294 0.035 Uiso 1 1 calc R U . . .
H2 H 0.394329 0.410099 0.302449 0.035 Uiso 1 1 calc R U . . .
H3 H 0.386178 0.393095 0.393737 0.035 Uiso 1 1 calc R U . . .
C7 C 0.5284(5) 0.4210(3) 0.5610(3) 0.0232(11) Uani 1 1 d . . . . .
H6 H 0.612921 0.433642 0.567072 0.028 Uiso 1 1 calc R U . . .
C26 C 0.3714(5) 0.3642(3) 0.0777(3) 0.0250(11) Uani 1 1 d . . . . .
H42 H 0.442715 0.369711 0.049467 0.030 Uiso 1 1 calc R U . . .
C34 C 0.2354(5) 0.5617(3) 0.7538(3) 0.0268(12) Uani 1 1 d . . . . .
C22 C 0.0315(5) 0.0968(3) 0.2640(3) 0.0284(12) Uani 1 1 d . . . . .
H33 H -0.053938 0.081283 0.264465 0.043 Uiso 1 1 calc R U . . .
H34 H 0.083128 0.061799 0.244918 0.043 Uiso 1 1 calc R U . . .
H35 H 0.033752 0.134925 0.229061 0.043 Uiso 1 1 calc R U . . .
C24 C 0.0746(5) 0.0573(3) 0.4035(3) 0.0306(13) Uani 1 1 d . . . . .
H39 H 0.111804 0.068624 0.456319 0.046 Uiso 1 1 calc R U . . .
H40 H 0.119688 0.020513 0.382586 0.046 Uiso 1 1 calc R U . . .
H41 H -0.012182 0.044968 0.406707 0.046 Uiso 1 1 calc R U . . .
C30 C 0.5026(4) 0.3127(3) 0.1900(3) 0.0262(12) Uani 1 1 d . . . . .
H45 H 0.520413 0.333937 0.241458 0.039 Uiso 1 1 calc R U . . .
H46 H 0.568452 0.323160 0.155964 0.039 Uiso 1 1 calc R U . . .
H47 H 0.498444 0.265143 0.197279 0.039 Uiso 1 1 calc R U . . .
C13 C 0.7100(5) 0.3116(3) 0.5725(3) 0.0313(13) Uani 1 1 d . . . . .
H13 H 0.764798 0.274821 0.562940 0.047 Uiso 1 1 calc R U . . .
H14 H 0.684692 0.308959 0.626367 0.047 Uiso 1 1 calc R U . . .
H15 H 0.753914 0.352992 0.565820 0.047 Uiso 1 1 calc R U . . .
C28 C 0.1540(5) 0.3743(3) 0.0863(3) 0.0278(12) Uani 1 1 d . . . . .
H44 H 0.074119 0.386349 0.063750 0.033 Uiso 1 1 calc R U . . .
C18 C 0.4807(5) 0.1342(3) 0.3249(4) 0.0362(14) Uani 1 1 d . . . . .
H24 H 0.553681 0.105831 0.324814 0.054 Uiso 1 1 calc R U . . .
H25 H 0.494073 0.166906 0.366910 0.054 Uiso 1 1 calc R U . . .
H26 H 0.467084 0.156383 0.273790 0.054 Uiso 1 1 calc R U . . .
C19 C 0.3944(5) 0.0540(3) 0.4168(3) 0.0298(12) Uani 1 1 d . . . . .
H27 H 0.319266 0.031583 0.430668 0.045 Uiso 1 1 calc R U . . .
H28 H 0.422547 0.084488 0.459036 0.045 Uiso 1 1 calc R U . . .
H29 H 0.459251 0.021551 0.409917 0.045 Uiso 1 1 calc R U . . .
C14 C 0.1407(5) 0.3679(3) 0.5363(4) 0.0344(14) Uani 1 1 d . . . . .
H16 H 0.130719 0.324918 0.508255 0.06(6) Uiso 0.45(3) 1 calc R . P A 1
H17 H 0.138247 0.319139 0.530457 0.07(5) Uiso 0.55(3) 1 calc R . P A 2
C31 C 0.0596(5) 0.3363(3) 0.2089(3) 0.0279(12) Uani 1 1 d . . . . .
H48 H 0.052784 0.289373 0.220025 0.042 Uiso 1 1 calc R U . . .
H49 H -0.016559 0.351474 0.179371 0.042 Uiso 1 1 calc R U . . .
H50 H 0.072260 0.360535 0.258668 0.042 Uiso 1 1 calc R U . . .
C27 C 0.2568(5) 0.3834(3) 0.0441(3) 0.0296(13) Uani 1 1 d . . . . .
H43 H 0.248414 0.402469 -0.006996 0.036 Uiso 1 1 calc R U . . .
C17 C 0.3661(5) 0.0922(3) 0.3393(3) 0.0237(11) Uani 1 1 d . . . . .
C12 C 0.6323(6) 0.3182(4) 0.4295(3) 0.0413(16) Uani 1 1 d . . . . .
H10 H 0.558490 0.315088 0.392224 0.062 Uiso 1 1 calc R U . . .
H11 H 0.691604 0.284177 0.417459 0.062 Uiso 1 1 calc R U . . .
H12 H 0.670347 0.361476 0.424831 0.062 Uiso 1 1 calc R U . . .
C20 C 0.3395(6) 0.0443(3) 0.2701(3) 0.0359(14) Uani 1 1 d . . . . .
H30 H 0.315213 0.069020 0.221856 0.054 Uiso 1 1 calc R U . . .
H31 H 0.272273 0.014670 0.281674 0.054 Uiso 1 1 calc R U . . .
H32 H 0.414134 0.018712 0.262704 0.054 Uiso 1 1 calc R U . . .
C15 C 0.099(2) 0.3608(13) 0.6163(15) 0.046(4) Uani 0.45(3) 1 d . U P A 1
H18 H 0.139755 0.323045 0.642670 0.068 Uiso 0.45(3) 1 calc R U P A 1
H19 H 0.008776 0.354118 0.612390 0.068 Uiso 0.45(3) 1 calc R U P A 1
H20 H 0.119257 0.400597 0.646940 0.068 Uiso 0.45(3) 1 calc R U P A 1
C16 C 0.0658(18) 0.4236(12) 0.4840(13) 0.048(4) Uani 0.45(3) 1 d . U P A 1
H21 H -0.019756 0.409208 0.471205 0.071 Uiso 0.45(3) 1 calc R U P A 1
H22 H 0.105702 0.430734 0.435122 0.071 Uiso 0.45(3) 1 calc R U P A 1
H23 H 0.066103 0.464608 0.514058 0.071 Uiso 0.45(3) 1 calc R U P A 1
C33 C 0.0678(14) 0.3953(11) 0.4636(10) 0.047(4) Uani 0.55(3) 1 d . U P A 2
H54 H 0.075252 0.443208 0.463406 0.070 Uiso 0.55(3) 1 calc R U P A 2
H55 H -0.019495 0.383132 0.464351 0.070 Uiso 0.55(3) 1 calc R U P A 2
H56 H 0.100577 0.377405 0.416144 0.070 Uiso 0.55(3) 1 calc R U P A 2
C32 C 0.0734(16) 0.3836(10) 0.6101(11) 0.039(3) Uani 0.55(3) 1 d . U P A 2
H51 H 0.119677 0.364807 0.656717 0.058 Uiso 0.55(3) 1 calc R U P A 2
H52 H -0.009965 0.364707 0.604241 0.058 Uiso 0.55(3) 1 calc R U P A 2
H53 H 0.067621 0.431198 0.616270 0.058 Uiso 0.55(3) 1 calc R U P A 2

loop_
_atom_site_aniso_label
_atom_site_aniso_U_11
_atom_site_aniso_U_22
_atom_site_aniso_U_33
_atom_site_aniso_U_23
_atom_site_aniso_U_13
_atom_site_aniso_U_12
Pd1 0.01626(19) 0.0135(2) 0.00895(18) 0.00158(13) -0.00130(13) -0.00112(13)
S1 0.0195(6) 0.0171(6) 0.0167(6) -0.0014(5) 0.0012(4) 0.0012(5)
P1 0.0220(6) 0.0128(6) 0.0091(5) -0.0014(5) -0.0010(4) -0.0026(5)
F2 0.0343(17) 0.0366(19) 0.0293(17) 0.0077(15) 0.0037(14) 0.0050(14)
O1 0.0260(18) 0.0171(17) 0.0067(15) 0.0020(13) -0.0012(13) -0.0052(14)
O3 0.0199(17) 0.0236(19) 0.0230(18) -0.0040(15) -0.0045(14) 0.0004(14)
F1 0.0326(17) 0.052(2) 0.0235(16) -0.0100(15) 0.0138(13) 0.0011(15)
O2 0.0221(18) 0.031(2) 0.0251(19) 0.0013(16) 0.0066(15) 0.0045(15)
O4 0.033(2) 0.0174(19) 0.040(2) -0.0055(17) 0.0024(17) 0.0014(16)
F3 0.038(2) 0.065(3) 0.0256(18) -0.0102(17) -0.0082(15) -0.0064(18)
N1 0.025(2) 0.0136(19) 0.0082(18) -0.0018(15) -0.0015(15) -0.0044(16)
N2 0.0199(19) 0.0128(19) 0.0080(18) -0.0017(15) 0.0009(15) -0.0010(15)
N3 0.018(2) 0.022(2) 0.0100(18) 0.0022(16) 0.0000(15) 0.0017(16)
C2 0.014(2) 0.021(2) 0.017(2) 0.000(2) 0.0015(18) -0.0022(19)
C4 0.028(3) 0.018(2) 0.011(2) 0.0066(19) -0.0002(19) -0.004(2)
C3 0.028(3) 0.019(2) 0.011(2) 0.0004(19) -0.0027(19) -0.004(2)
C10 0.031(3) 0.023(3) 0.016(2) -0.003(2) 0.002(2) 0.000(2)
C6 0.028(3) 0.018(2) 0.009(2) 0.0019(18) 0.0024(19) -0.005(2)
C5 0.030(3) 0.015(2) 0.010(2) -0.0001(18) -0.0001(19) -0.006(2)
C23 0.025(3) 0.043(3) 0.027(3) 0.001(3) 0.004(2) -0.005(3)
C29 0.021(2) 0.015(2) 0.022(3) 0.006(2) -0.001(2) 0.0019(19)
C8 0.044(3) 0.019(3) 0.009(2) -0.002(2) 0.000(2) -0.004(2)
C9 0.040(3) 0.019(3) 0.017(2) -0.004(2) 0.003(2) 0.003(2)
C25 0.019(2) 0.022(3) 0.015(2) 0.000(2) 0.0023(18) -0.003(2)
C21 0.024(2) 0.026(3) 0.014(2) 0.003(2) -0.0032(19) -0.012(2)
C11 0.027(3) 0.022(3) 0.016(2) -0.002(2) -0.001(2) -0.004(2)
C1 0.032(3) 0.020(3) 0.017(2) 0.003(2) -0.003(2) -0.005(2)
C7 0.032(3) 0.027(3) 0.010(2) 0.002(2) -0.0039(19) -0.009(2)
C26 0.030(3) 0.026(3) 0.019(3) 0.003(2) 0.004(2) -0.007(2)
C34 0.024(3) 0.034(3) 0.022(3) -0.005(2) 0.001(2) -0.004(2)
C22 0.032(3) 0.039(3) 0.013(2) 0.003(2) -0.003(2) -0.015(2)
C24 0.039(3) 0.031(3) 0.020(3) 0.004(2) -0.007(2) -0.019(3)
C30 0.019(2) 0.037(3) 0.024(3) 0.005(2) 0.007(2) -0.006(2)
C13 0.036(3) 0.034(3) 0.022(3) 0.001(2) -0.009(2) 0.004(3)
C28 0.032(3) 0.027(3) 0.022(3) 0.002(2) -0.009(2) 0.003(2)
C18 0.030(3) 0.036(3) 0.044(4) -0.005(3) 0.011(3) 0.002(3)
C19 0.034(3) 0.027(3) 0.028(3) 0.000(2) -0.001(2) 0.011(2)
C14 0.030(3) 0.032(3) 0.040(3) -0.014(3) 0.001(3) 0.005(2)
C31 0.018(3) 0.039(3) 0.026(3) 0.009(2) 0.002(2) 0.004(2)
C27 0.053(4) 0.021(3) 0.014(2) 0.005(2) -0.002(2) -0.005(2)
C17 0.030(3) 0.022(3) 0.019(2) -0.001(2) -0.002(2) 0.006(2)
C12 0.041(3) 0.068(5) 0.015(3) -0.003(3) 0.002(2) 0.013(3)
C20 0.050(4) 0.027(3) 0.030(3) -0.014(3) 0.005(3) 0.003(3)
C15 0.041(7) 0.050(8) 0.047(6) 0.005(7) 0.011(6) -0.009(7)
C16 0.039(6) 0.054(8) 0.049(7) -0.002(6) 0.001(6) 0.013(6)
C33 0.037(5) 0.061(8) 0.041(6) -0.003(6) -0.001(5) 0.010(6)
C32 0.034(6) 0.043(7) 0.040(5) 0.000(6) 0.009(5) -0.002(5)

loop_
_atom_type_symbol
_atom_type_description
_atom_type_scat_dispersion_real
_atom_type_scat_dispersion_imag
_atom_type_scat_source
C C 0.0033 0.0016 'International Tables Vol C Tables 4.2.6.8 and 6.1.1.4'
H H 0.0000 0.0000 'International Tables Vol C Tables 4.2.6.8 and 6.1.1.4'
N N 0.0061 0.0033 'International Tables Vol C Tables 4.2.6.8 and 6.1.1.4'
O O 0.0106 0.0060 'International Tables Vol C Tables 4.2.6.8 and 6.1.1.4'
P P 0.1023 0.0942 'International Tables Vol C Tables 4.2.6.8 and 6.1.1.4'
Pd Pd -0.9988 1.0072 'International Tables Vol C Tables 4.2.6.8 and 6.1.1.4'
S S 0.1246 0.1234 'International Tables Vol C Tables 4.2.6.8 and 6.1.1.4'
F F 0.0171 0.0103 'International Tables Vol C Tables 4.2.6.8 and 6.1.1.4'

loop_
_geom_angle_atom_site_label_1
_geom_angle_atom_site_label_2
_geom_angle_atom_site_label_3
_geom_angle
C2 Pd1 C1 98.4(2)
C2 Pd1 N3 175.39(17)
C1 Pd1 N3 86.03(18)
C2 Pd1 O1 84.01(16)
C1 Pd1 O1 175.77(17)
N3 Pd1 O1 91.45(13)
O4 S1 O3 115.2(2)
O4 S1 O2 115.3(2)
O3 S1 O2 114.8(2)
O4 S1 C34 103.9(2)
O3 S1 C34 102.5(2)
O2 S1 C34 102.6(2)
O1 P1 N2 105.12(19)
O1 P1 C17 111.5(2)
N2 P1 C17 104.3(2)
O1 P1 C21 110.7(2)
N2 P1 C21 106.3(2)
C17 P1 C21 117.8(2)
P1 O1 Pd1 114.86(17)
C2 N1 C3 111.2(4)
C2 N1 C5 127.3(4)
C3 N1 C5 121.5(4)
C2 N2 C4 111.0(4)
C2 N2 P1 119.1(3)
C4 N2 P1 129.9(3)
C25 N3 C29 119.9(4)
C25 N3 Pd1 121.3(3)
C29 N3 Pd1 118.7(3)
N1 C2 N2 103.9(4)
N1 C2 Pd1 139.6(4)
N2 C2 Pd1 116.5(3)
C3 C4 N2 106.3(4)
C3 C4 H5 126.9
N2 C4 H5 126.9
C4 C3 N1 107.6(4)
C4 C3 H4 126.2
N1 C3 H4 126.2
C9 C10 C5 116.6(5)
C9 C10 C14 120.8(5)
C5 C10 C14 122.6(5)
C7 C6 C5 115.8(5)
C7 C6 C11 121.7(4)
C5 C6 C11 122.4(4)
C10 C5 C6 124.5(5)
C10 C5 N1 117.2(4)
C6 C5 N1 118.2(4)
C21 C23 H36 109.5
C21 C23 H37 109.5
H36 C23 H37 109.5
C21 C23 H38 109.5
H36 C23 H38 109.5
H37 C23 H38 109.5
N3 C29 C28 121.1(5)
N3 C29 C31 116.7(4)
C28 C29 C31 122.2(5)
C9 C8 C7 120.7(5)
C9 C8 H7 119.6
C7 C8 H7 119.6
C8 C9 C10 121.2(5)
C8 C9 H8 119.4
C10 C9 H8 119.4
N3 C25 C26 120.3(4)
N3 C25 C30 117.7(4)
C26 C25 C30 122.0(4)
C24 C21 C23 110.7(4)
C24 C21 C22 109.2(4)
C23 C21 C22 108.4(4)
C24 C21 P1 115.2(4)
C23 C21 P1 106.4(3)
C22 C21 P1 106.7(3)
C6 C11 C13 111.8(4)
C6 C11 C12 111.8(4)
C13 C11 C12 110.2(5)
C6 C11 H9 107.6
C13 C11 H9 107.6
C12 C11 H9 107.6
Pd1 C1 H1 109.5
Pd1 C1 H2 109.5
H1 C1 H2 109.5
Pd1 C1 H3 109.5
H1 C1 H3 109.5
H2 C1 H3 109.5
C8 C7 C6 121.2(5)
C8 C7 H6 119.4
C6 C7 H6 119.4
C27 C26 C25 119.9(5)
C27 C26 H42 120.0
C25 C26 H42 120.0
F1 C34 F3 107.9(4)
F1 C34 F2 107.3(4)
F3 C34 F2 106.9(4)
F1 C34 S1 111.3(4)
F3 C34 S1 111.8(4)
F2 C34 S1 111.4(4)
C21 C22 H33 109.5
C21 C22 H34 109.5
H33 C22 H34 109.5
C21 C22 H35 109.5
H33 C22 H35 109.5
H34 C22 H35 109.5
C21 C24 H39 109.5
C21 C24 H40 109.5
H39 C24 H40 109.5
C21 C24 H41 109.5
H39 C24 H41 109.5
H40 C24 H41 109.5
C25 C30 H45 109.5
C25 C30 H46 109.5
H45 C30 H46 109.5
C25 C30 H47 109.5
H45 C30 H47 109.5
H46 C30 H47 109.5
C11 C13 H13 109.5
C11 C13 H14 109.5
H13 C13 H14 109.5
C11 C13 H15 109.5
H13 C13 H15 109.5
H14 C13 H15 109.5
C29 C28 C27 119.8(5)
C29 C28 H44 120.1
C27 C28 H44 120.1
C17 C18 H24 109.5
C17 C18 H25 109.5
H24 C18 H25 109.5
C17 C18 H26 109.5
H24 C18 H26 109.5
H25 C18 H26 109.5
C17 C19 H27 109.5
C17 C19 H28 109.5
H27 C19 H28 109.5
C17 C19 H29 109.5
H27 C19 H29 109.5
H28 C19 H29 109.5
C15 C14 C10 109.2(10)
C33 C14 C10 113.8(8)
C33 C14 C32 109.7(9)
C10 C14 C32 114.2(8)
C15 C14 C16 113.2(11)
C10 C14 C16 107.5(9)
C15 C14 H16 108.9
C10 C14 H16 108.9
C16 C14 H16 108.9
C33 C14 H17 106.1
C10 C14 H17 106.1
C32 C14 H17 106.1
C29 C31 H48 109.5
C29 C31 H49 109.5
H48 C31 H49 109.5
C29 C31 H50 109.5
H48 C31 H50 109.5
H49 C31 H50 109.5
C26 C27 C28 118.9(5)
C26 C27 H43 120.6
C28 C27 H43 120.6
C20 C17 C19 110.1(5)
C20 C17 C18 109.4(5)
C19 C17 C18 108.2(4)
C20 C17 P1 109.6(4)
C19 C17 P1 113.9(4)
C18 C17 P1 105.5(4)
C11 C12 H10 109.5
C11 C12 H11 109.5
H10 C12 H11 109.5
C11 C12 H12 109.5
H10 C12 H12 109.5
H11 C12 H12 109.5
C17 C20 H30 109.5
C17 C20 H31 109.5
H30 C20 H31 109.5
C17 C20 H32 109.5
H30 C20 H32 109.5
H31 C20 H32 109.5
C14 C15 H18 109.5
C14 C15 H19 109.5
H18 C15 H19 109.5
C14 C15 H20 109.5
H18 C15 H20 109.5
H19 C15 H20 109.5
C14 C16 H21 109.5
C14 C16 H22 109.5
H21 C16 H22 109.5
C14 C16 H23 109.5
H21 C16 H23 109.5
H22 C16 H23 109.5
C14 C33 H54 109.5
C14 C33 H55 109.5
H54 C33 H55 109.5
C14 C33 H56 109.5
H54 C33 H56 109.5
H55 C33 H56 109.5
C14 C32 H51 109.5
C14 C32 H52 109.5
H51 C32 H52 109.5
C14 C32 H53 109.5
H51 C32 H53 109.5
H52 C32 H53 109.5

loop_
_geom_bond_atom_site_label_1
_geom_bond_atom_site_label_2
_geom_bond_distance
Pd1 C2 2.002(5)
Pd1 C1 2.027(5)
Pd1 N3 2.106(4)
Pd1 O1 2.191(3)
S1 O4 1.434(4)
S1 O3 1.438(3)
S1 O2 1.450(4)
S1 C34 1.824(6)
P1 O1 1.500(3)
P1 N2 1.731(4)
P1 C17 1.829(5)
P1 C21 1.843(5)
F2 C34 1.347(6)
F1 C34 1.339(6)
F3 C34 1.342(6)
N1 C2 1.350(6)
N1 C3 1.393(6)
N1 C5 1.453(6)
N2 C2 1.382(6)
N2 C4 1.392(6)
N3 C25 1.353(6)
N3 C29 1.363(6)
C4 C3 1.341(7)
C4 H5 0.9500
C3 H4 0.9500
C10 C9 1.390(7)
C10 C5 1.391(7)
C10 C14 1.531(8)
C6 C7 1.394(7)
C6 C5 1.398(7)
C6 C11 1.527(7)
C23 C21 1.535(8)
C23 H36 0.9800
C23 H37 0.9800
C23 H38 0.9800
C29 C28 1.369(7)
C29 C31 1.509(7)
C8 C9 1.369(8)
C8 C7 1.386(7)
C8 H7 0.9500
C9 H8 0.9500
C25 C26 1.392(7)
C25 C30 1.483(7)
C21 C24 1.531(7)
C21 C22 1.551(6)
C11 C13 1.528(7)
C11 C12 1.531(7)
C11 H9 1.0000
C1 H1 0.9800
C1 H2 0.9800
C1 H3 0.9800
C7 H6 0.9500
C26 C27 1.380(8)
C26 H42 0.9500
C22 H33 0.9800
C22 H34 0.9800
C22 H35 0.9800
C24 H39 0.9800
C24 H40 0.9800
C24 H41 0.9800
C30 H45 0.9800
C30 H46 0.9800
C30 H47 0.9800
C13 H13 0.9800
C13 H14 0.9800
C13 H15 0.9800
C28 C27 1.388(8)
C28 H44 0.9500
C18 C17 1.546(8)
C18 H24 0.9800
C18 H25 0.9800
C18 H26 0.9800
C19 C17 1.540(7)
C19 H27 0.9800
C19 H28 0.9800
C19 H29 0.9800
C14 C15 1.48(2)
C14 C33 1.517(15)
C14 C32 1.537(19)
C14 C16 1.619(19)
C14 H16 1.0000
C14 H17 1.0000
C31 H48 0.9800
C31 H49 0.9800
C31 H50 0.9800
C27 H43 0.9500
C17 C20 1.538(7)
C12 H10 0.9800
C12 H11 0.9800
C12 H12 0.9800
C20 H30 0.9800
C20 H31 0.9800
C20 H32 0.9800
C15 H18 0.9800
C15 H19 0.9800
C15 H20 0.9800
C16 H21 0.9800
C16 H22 0.9800
C16 H23 0.9800
C33 H54 0.9800
C33 H55 0.9800
C33 H56 0.9800
C32 H51 0.9800
C32 H52 0.9800
C32 H53 0.9800

loop_
_geom_torsion_atom_site_label_1
_geom_torsion_atom_site_label_2
_geom_torsion_atom_site_label_3
_geom_torsion_atom_site_label_4
_geom_torsion
N2 P1 O1 Pd1 5.9(2)
C17 P1 O1 Pd1 -106.5(2)
C21 P1 O1 Pd1 120.3(2)
O1 P1 N2 C2 -6.7(4)
C17 P1 N2 C2 110.7(4)
C21 P1 N2 C2 -124.1(4)
O1 P1 N2 C4 174.8(4)
C17 P1 N2 C4 -67.8(5)
C21 P1 N2 C4 57.4(5)
C3 N1 C2 N2 -1.4(5)
C5 N1 C2 N2 -178.8(4)
C3 N1 C2 Pd1 177.0(4)
C5 N1 C2 Pd1 -0.4(8)
C4 N2 C2 N1 1.8(5)
P1 N2 C2 N1 -177.0(3)
C4 N2 C2 Pd1 -177.1(3)
P1 N2 C2 Pd1 4.1(5)
C2 N2 C4 C3 -1.5(5)
P1 N2 C4 C3 177.2(4)
N2 C4 C3 N1 0.5(5)
C2 N1 C3 C4 0.6(6)
C5 N1 C3 C4 178.1(4)
C9 C10 C5 C6 1.6(7)
C14 C10 C5 C6 -176.6(5)
C9 C10 C5 N1 179.8(4)
C14 C10 C5 N1 1.6(7)
C7 C6 C5 C10 -2.0(7)
C11 C6 C5 C10 179.6(5)
C7 C6 C5 N1 179.8(4)
C11 C6 C5 N1 1.4(7)
C2 N1 C5 C10 91.0(6)
C3 N1 C5 C10 -86.1(6)
C2 N1 C5 C6 -90.7(6)
C3 N1 C5 C6 92.2(5)
C25 N3 C29 C28 -2.9(7)
Pd1 N3 C29 C28 174.8(4)
C25 N3 C29 C31 177.0(5)
Pd1 N3 C29 C31 -5.3(6)
C7 C8 C9 C10 0.2(8)
C5 C10 C9 C8 -0.6(7)
C14 C10 C9 C8 177.7(5)
C29 N3 C25 C26 3.6(7)
Pd1 N3 C25 C26 -174.0(4)
C29 N3 C25 C30 -175.5(4)
Pd1 N3 C25 C30 6.8(6)
O1 P1 C21 C24 169.2(4)
N2 P1 C21 C24 -77.2(4)
C17 P1 C21 C24 39.3(5)
O1 P1 C21 C23 -67.7(4)
N2 P1 C21 C23 45.9(4)
C17 P1 C21 C23 162.4(3)
O1 P1 C21 C22 47.8(4)
N2 P1 C21 C22 161.5(3)
C17 P1 C21 C22 -82.1(4)
C7 C6 C11 C13 39.7(6)
C5 C6 C11 C13 -141.9(5)
C7 C6 C11 C12 -84.3(6)
C5 C6 C11 C12 94.0(6)
C9 C8 C7 C6 -0.6(7)
C5 C6 C7 C8 1.5(7)
C11 C6 C7 C8 179.9(4)
N3 C25 C26 C27 -1.9(8)
C30 C25 C26 C27 177.2(5)
O4 S1 C34 F1 -61.4(4)
O3 S1 C34 F1 58.9(4)
O2 S1 C34 F1 178.2(4)
O4 S1 C34 F3 59.4(4)
O3 S1 C34 F3 179.7(4)
O2 S1 C34 F3 -61.0(4)
O4 S1 C34 F2 178.9(3)
O3 S1 C34 F2 -60.9(4)
O2 S1 C34 F2 58.5(4)
N3 C29 C28 C27 0.4(8)
C31 C29 C28 C27 -179.5(5)
C9 C10 C14 C15 -69.7(13)
C5 C10 C14 C15 108.4(13)
C9 C10 C14 C33 78.9(11)
C5 C10 C14 C33 -102.9(11)
C9 C10 C14 C32 -48.1(11)
C5 C10 C14 C32 130.0(10)
C9 C10 C14 C16 53.5(12)
C5 C10 C14 C16 -128.4(11)
C25 C26 C27 C28 -0.5(8)
C29 C28 C27 C26 1.3(8)
O1 P1 C17 C20 -72.8(4)
N2 P1 C17 C20 174.3(4)
C21 P1 C17 C20 56.8(5)
O1 P1 C17 C19 163.4(4)
N2 P1 C17 C19 50.5(4)
C21 P1 C17 C19 -67.0(4)
O1 P1 C17 C18 44.9(4)
N2 P1 C17 C18 -68.0(4)
C21 P1 C17 C18 174.5(3)
